data_4504899
loop_
_publ_author_name
'Gao, En-Qing'
'Yue, Yan-Feng'
'Bai, Shi-Qiang'
'He, Zheng'
'Yan, Chun-Hua'

_publ_section_title
;
 One-Dimensional Copper(II) Complexes Containing Only Single End-On Azido
 Bridges:&#x2009; Crystal Structures and Magnetic Properties
;
_journal_issue 3
_journal_name_full 'Crystal Growth &amp; Design'
_journal_page_first 1119
_journal_paper_doi 10.1021/cg0496181
_journal_volume 5
_journal_year 2005
_chemical_formula_sum 'C12 H10 Cu N8'
_chemical_formula_weight 329.82
_chemical_name_systematic
; 
 ? 
;
_space_group_IT_number 14
_symmetry_cell_setting monoclinic
_symmetry_space_group_name_Hall '-P 2ybc'
_symmetry_space_group_name_H-M 'P 1 21/c 1'
_atom_sites_solution_hydrogens geom
_atom_sites_solution_primary direct
_atom_sites_solution_secondary difmap
_audit_creation_method SHELXL-97
_cell_angle_alpha 90.00
_cell_angle_beta 94.4613(11)
_cell_angle_gamma 90.00
_cell_formula_units_Z 4
_cell_length_a 9.6735(3)
_cell_length_b 19.5436(5)
_cell_length_c 7.0889(2)
_cell_measurement_reflns_used 12691
_cell_measurement_temperature 293(2)
_cell_measurement_theta_max 27.485
_cell_measurement_theta_min 3.395
_cell_volume 1336.13(7)
_computing_cell_refinement 'HKL Scalepack (Otwinowski & Minor, 1997)'
_computing_data_collection 'KappaCCD (Nonius B. V., 1998)'
_computing_data_reduction 'HKL Denzo (Otwinowski & Minor, 1997) & maXus (Mackay et al., 1998)'
_computing_molecular_graphics 'Bruker SHELXTL V5.1 (Sheldrick, 1998)'
_computing_publication_material 'SHELXL-97 (Sheldrick, 1997)'
_computing_structure_refinement 'SHELXL-97 (Sheldrick, 1997)'
_computing_structure_solution 'SHELXS-97 (Sheldrick, 1997)'
_diffrn_ambient_temperature 293(2)
_diffrn_detector_area_resol_mean 0.76
_diffrn_measured_fraction_theta_full 0.978
_diffrn_measured_fraction_theta_max 0.978
_diffrn_measurement_device_type 'NONIUS KappaCCD Diffractometer'
_diffrn_measurement_method CCD
_diffrn_radiation_monochromator graphite
_diffrn_radiation_source 'fine-focus sealed tube'
_diffrn_radiation_type MoK\a
_diffrn_radiation_wavelength 0.71073
_diffrn_reflns_av_R_equivalents 0.1077
_diffrn_reflns_av_sigmaI/netI 0.0891
_diffrn_reflns_limit_h_max 12
_diffrn_reflns_limit_h_min -12
_diffrn_reflns_limit_k_max 25
_diffrn_reflns_limit_k_min -25
_diffrn_reflns_limit_l_max 9
_diffrn_reflns_limit_l_min -9
_diffrn_reflns_number 24677
_diffrn_reflns_theta_full 27.48
_diffrn_reflns_theta_max 27.48
_diffrn_reflns_theta_min 3.56
_diffrn_standards_decay_% 0
_diffrn_standards_number 0
_exptl_absorpt_coefficient_mu 1.641
_exptl_absorpt_correction_T_max 0.900
_exptl_absorpt_correction_T_min 0.806
_exptl_absorpt_correction_type empirical
_exptl_absorpt_process_details '(Blessing, 1995, 1997)'
_exptl_crystal_colour 'dark green'
_exptl_crystal_density_diffrn 1.640
_exptl_crystal_density_method 'not measured'
_exptl_crystal_description needle
_exptl_crystal_F_000 668
_exptl_crystal_size_max 0.40
_exptl_crystal_size_mid 0.12
_exptl_crystal_size_min 0.07
_refine_diff_density_max 0.316
_refine_diff_density_min -0.358
_refine_diff_density_rms 0.074
_refine_ls_extinction_method none
_refine_ls_goodness_of_fit_ref 0.957
_refine_ls_hydrogen_treatment constr
_refine_ls_matrix_type full
_refine_ls_number_parameters 190
_refine_ls_number_reflns 3002
_refine_ls_number_restraints 0
_refine_ls_restrained_S_all 0.957
_refine_ls_R_factor_all 0.1058
_refine_ls_R_factor_gt 0.0385
_refine_ls_shift/su_max 0.001
_refine_ls_shift/su_mean 0.000
_refine_ls_structure_factor_coef Fsqd
_refine_ls_weighting_details 'calc w=1/[\s^2^(Fo^2^)+(0.0327P)^2^+0.0000P] where P=(Fo^2^+2Fc^2^)/3'
_refine_ls_weighting_scheme calc
_refine_ls_wR_factor_gt 0.0647
_refine_ls_wR_factor_ref 0.0782
_reflns_number_gt 1728
_reflns_number_total 3002
_reflns_threshold_expression >2sigma(I)
_cod_data_source_file cg0496181si20050102_024040.cif
_cod_data_source_block 1
_cod_original_sg_symbol_H-M P2(1)/c
_cod_database_code 4504899

loop_
_symmetry_equiv_pos_as_xyz
'x, y, z'
'-x, y+1/2, -z+1/2'
'-x, -y, -z'
'x, -y-1/2, z-1/2'

loop_
_atom_site_label
_atom_site_type_symbol
_atom_site_fract_x
_atom_site_fract_y
_atom_site_fract_z
_atom_site_U_iso_or_equiv
_atom_site_adp_type
_atom_site_occupancy
_atom_site_symmetry_multiplicity
_atom_site_calc_flag
_atom_site_refinement_flags
Cu1 Cu 0.51231(3) 0.725634(17) 0.71034(5) 0.03250(13) Uani 1 1 d .
N1 N 0.3702(2) 0.65240(11) 0.6307(3) 0.0295(6) Uani 1 1 d .
N2 N 0.6266(2) 0.64002(11) 0.7802(3) 0.0275(5) Uani 1 1 d .
N3 N 0.3931(3) 0.79858(13) 0.6004(4) 0.0468(7) Uani 1 1 d .
N4 N 0.4111(2) 0.85800(14) 0.6329(3) 0.0387(6) Uani 1 1 d .
N5 N 0.4222(3) 0.91593(14) 0.6566(4) 0.0585(8) Uani 1 1 d .
N6 N 0.6104(2) 0.71847(12) 0.4078(3) 0.0340(6) Uani 1 1 d .
N7 N 0.6909(3) 0.67252(13) 0.3867(3) 0.0354(6) Uani 1 1 d .
N8 N 0.7706(3) 0.62898(14) 0.3778(4) 0.0577(8) Uani 1 1 d .
C1 C 0.2430(3) 0.66014(16) 0.5516(4) 0.0397(8) Uani 1 1 d .
H1A H 0.2114 0.7042 0.5232 0.048 Uiso 1 1 calc R
C2 C 0.1547(3) 0.60574(16) 0.5093(4) 0.0475(8) Uani 1 1 d .
H2A H 0.0654 0.6132 0.4549 0.057 Uiso 1 1 calc R
C3 C 0.2006(3) 0.54091(17) 0.5486(4) 0.0495(9) Uani 1 1 d .
H3A H 0.1434 0.5035 0.5200 0.059 Uiso 1 1 calc R
C4 C 0.3337(3) 0.53164(15) 0.6318(4) 0.0422(8) Uani 1 1 d .
H4A H 0.3672 0.4880 0.6612 0.051 Uiso 1 1 calc R
C5 C 0.4153(3) 0.58837(14) 0.6701(4) 0.0305(7) Uani 1 1 d .
C6 C 0.5588(3) 0.58481(15) 0.7510(4) 0.0336(7) Uani 1 1 d .
H6A H 0.6000 0.5428 0.7806 0.040 Uiso 1 1 calc R
C7 C 0.7692(3) 0.63878(15) 0.8515(4) 0.0339(7) Uani 1 1 d .
C8 C 0.8536(3) 0.69122(16) 0.7993(4) 0.0412(8) Uani 1 1 d .
H8A H 0.8172 0.7259 0.7207 0.049 Uiso 1 1 calc R
C9 C 0.9915(3) 0.6923(2) 0.8633(5) 0.0594(10) Uani 1 1 d .
H9A H 1.0483 0.7276 0.8274 0.071 Uiso 1 1 calc R
C10 C 1.0451(4) 0.6412(3) 0.9800(6) 0.0741(12) Uani 1 1 d .
H10A H 1.1381 0.6421 1.0242 0.089 Uiso 1 1 calc R
C11 C 0.9619(4) 0.5892(2) 1.0313(5) 0.0691(12) Uani 1 1 d .
H11A H 0.9994 0.5546 1.1094 0.083 Uiso 1 1 calc R
C12 C 0.8232(3) 0.58702(16) 0.9694(4) 0.0473(8) Uani 1 1 d .
H12A H 0.7670 0.5516 1.0061 0.057 Uiso 1 1 calc R

loop_
_atom_site_aniso_label
_atom_site_aniso_U_11
_atom_site_aniso_U_22
_atom_site_aniso_U_33
_atom_site_aniso_U_23
_atom_site_aniso_U_13
_atom_site_aniso_U_12
Cu1 0.0306(2) 0.0248(2) 0.0406(2) -0.00166(18) -0.00670(15) 0.00167(18)
N1 0.0256(14) 0.0304(14) 0.0319(13) -0.0016(10) -0.0023(11) 0.0009(11)
N2 0.0280(13) 0.0268(13) 0.0273(12) -0.0009(10) 0.0001(10) -0.0006(11)
N3 0.0440(17) 0.0272(15) 0.0652(18) -0.0038(13) -0.0207(14) 0.0074(13)
N4 0.0336(15) 0.0402(17) 0.0413(15) 0.0009(13) -0.0036(12) 0.0078(13)
N5 0.073(2) 0.0267(17) 0.075(2) -0.0053(14) -0.0028(17) 0.0023(15)
N6 0.0365(15) 0.0313(14) 0.0342(13) 0.0038(11) 0.0030(11) 0.0055(12)
N7 0.0440(17) 0.0337(15) 0.0281(13) 0.0001(12) 0.0013(12) -0.0063(14)
N8 0.067(2) 0.0505(19) 0.0561(18) -0.0064(15) 0.0049(16) 0.0215(17)
C1 0.0343(19) 0.0392(19) 0.0449(18) 0.0008(15) -0.0012(15) 0.0007(15)
C2 0.0297(18) 0.057(2) 0.055(2) -0.0060(18) -0.0070(15) -0.0033(17)
C3 0.044(2) 0.041(2) 0.062(2) -0.0067(17) -0.0013(18) -0.0120(17)
C4 0.041(2) 0.0326(18) 0.052(2) 0.0013(15) -0.0006(16) -0.0054(15)
C5 0.0309(17) 0.0293(17) 0.0313(16) 0.0001(13) 0.0015(13) -0.0021(14)
C6 0.0369(18) 0.0301(18) 0.0328(16) 0.0033(13) -0.0029(14) 0.0075(15)
C7 0.0272(17) 0.0428(19) 0.0303(16) -0.0075(14) -0.0064(13) 0.0079(15)
C8 0.0334(19) 0.0464(19) 0.0431(18) -0.0119(16) -0.0018(15) -0.0002(16)
C9 0.030(2) 0.082(3) 0.065(2) -0.024(2) -0.0038(18) -0.0055(19)
C10 0.034(2) 0.113(4) 0.073(3) -0.031(3) -0.015(2) 0.010(3)
C11 0.061(3) 0.086(3) 0.056(2) -0.010(2) -0.025(2) 0.033(2)
C12 0.043(2) 0.054(2) 0.0430(19) 0.0000(17) -0.0118(16) 0.0113(17)

loop_
_atom_type_symbol
_atom_type_description
_atom_type_scat_dispersion_real
_atom_type_scat_dispersion_imag
_atom_type_scat_source
C C 0.0033 0.0016 'International Tables Vol C Tables 4.2.6.8 and 6.1.1.4'
H H 0.0000 0.0000 'International Tables Vol C Tables 4.2.6.8 and 6.1.1.4'
N N 0.0061 0.0033 'International Tables Vol C Tables 4.2.6.8 and 6.1.1.4'
Cu Cu 0.3201 1.2651 'International Tables Vol C Tables 4.2.6.8 and 6.1.1.4'

loop_
_geom_angle_atom_site_label_1
_geom_angle_atom_site_label_2
_geom_angle_atom_site_label_3
_geom_angle
_geom_angle_site_symmetry_1
_geom_angle_site_symmetry_3
N3 Cu1 N6 96.66(11) . 4_576
N3 Cu1 N1 92.13(10) . .
N6 Cu1 N1 150.36(9) 4_576 .
N3 Cu1 N2 169.48(10) . .
N6 Cu1 N2 93.47(9) 4_576 .
N1 Cu1 N2 80.36(9) . .
N3 Cu1 N6 87.06(10) . .
N6 Cu1 N6 117.67(9) 4_576 .
N1 Cu1 N6 90.95(8) . .
N2 Cu1 N6 85.71(8) . .
N3 Cu1 Cu1 58.04(8) . 4_575
N6 Cu1 Cu1 120.56(7) 4_576 4_575
N1 Cu1 Cu1 88.01(6) . 4_575
N2 Cu1 Cu1 113.92(6) . 4_575
N6 Cu1 Cu1 29.33(6) . 4_575
C1 N1 C5 118.1(3) . .
C1 N1 Cu1 128.7(2) . .
C5 N1 Cu1 113.26(19) . .
C6 N2 C7 120.9(2) . .
C6 N2 Cu1 113.14(19) . .
C7 N2 Cu1 125.95(18) . .
N4 N3 Cu1 124.0(2) . .
N4 N3 Cu1 105.1(2) . 4_575
Cu1 N3 Cu1 89.73(9) . 4_575
N5 N4 N3 176.0(3) . .
N7 N6 Cu1 127.40(19) . 4_575
N7 N6 Cu1 117.11(17) . .
Cu1 N6 Cu1 113.56(10) 4_575 .
N8 N7 N6 175.8(3) . .
N1 C1 C2 122.9(3) . .
C3 C2 C1 119.0(3) . .
C2 C3 C4 119.0(3) . .
C5 C4 C3 118.6(3) . .
N1 C5 C4 122.4(3) . .
N1 C5 C6 114.1(2) . .
C4 C5 C6 123.5(3) . .
N2 C6 C5 119.0(3) . .
C8 C7 C12 120.0(3) . .
C8 C7 N2 117.9(3) . .
C12 C7 N2 122.1(3) . .
C9 C8 C7 120.2(3) . .
C10 C9 C8 119.9(4) . .
C11 C10 C9 120.0(4) . .
C10 C11 C12 121.2(4) . .
C11 C12 C7 118.7(3) . .

loop_
_geom_bond_atom_site_label_1
_geom_bond_atom_site_label_2
_geom_bond_distance
_geom_bond_site_symmetry_2
Cu1 N3 1.957(2) .
Cu1 N6 1.961(2) 4_576
Cu1 N1 2.034(2) .
Cu1 N2 2.045(2) .
Cu1 N6 2.416(2) .
Cu1 Cu1 3.67018(19) 4_575
N1 C1 1.320(3) .
N1 C5 1.347(3) .
N2 C6 1.271(3) .
N2 C7 1.432(3) .
N3 N4 1.194(3) .
N3 Cu1 3.114(3) 4_575
N4 N5 1.148(3) .
N6 N7 1.205(3) .
N6 Cu1 1.961(2) 4_575
N7 N8 1.154(3) .
C1 C2 1.382(4) .
C2 C3 1.364(4) .
C3 C4 1.386(4) .
C4 C5 1.376(4) .
C5 C6 1.462(4) .
C7 C8 1.379(4) .
C7 C12 1.388(4) .
C8 C9 1.375(4) .
C9 C10 1.373(5) .
C10 C11 1.363(5) .
C11 C12 1.380(5) .
